data_2222278
loop_
_publ_author_name
'Qu, Lan-Zhu'
'Cao, Guo-Biao'

_publ_section_title
;
 (<i>E</i>)-3-Bromo-<i>N</i>'-(2-chlorobenzylidene)benzohydrazide
;
_journal_coeditor_code CI2833
_journal_issue 7
_journal_name_full 'Acta Crystallographica Section E'
_journal_page_first o1705
_journal_paper_doi 10.1107/S160053680902412X
_journal_volume 65
_journal_year 2009
_chemical_formula_iupac 'C14 H10 Br Cl N2 O'
_chemical_formula_moiety 'C14 H10 Br Cl N2 O'
_chemical_formula_sum 'C14 H10 Br Cl N2 O'
_chemical_formula_weight 337.60
_chemical_name_systematic
;
(<i>E</i>)-3-Bromo-<i>N</i>'-(2-chlorobenzylidene)benzohydrazide
;
_space_group_IT_number 14
_symmetry_cell_setting monoclinic
_symmetry_space_group_name_Hall '-P 2ybc'
_symmetry_space_group_name_H-M 'P 1 21/c 1'
_atom_sites_solution_hydrogens geom
_atom_sites_solution_primary direct
_atom_sites_solution_secondary difmap
_audit_creation_method SHELXL-97
_cell_angle_alpha 90.00
_cell_angle_beta 98.174(2)
_cell_angle_gamma 90.00
_cell_formula_units_Z 4
_cell_length_a 13.1400(10)
_cell_length_b 12.6320(10)
_cell_length_c 8.3770(10)
_cell_measurement_reflns_used 2981
_cell_measurement_temperature 298(2)
_cell_measurement_theta_max 27.5
_cell_measurement_theta_min 2.2
_cell_volume 1376.3(2)
_computing_cell_refinement 'SAINT (Bruker, 2007)'
_computing_data_collection 'SMART (Bruker, 2007)'
_computing_data_reduction 'SAINT (Bruker, 2007)'
_computing_molecular_graphics 'SHELXTL (Sheldrick, 2008)'
_computing_publication_material 'SHELXTL (Sheldrick, 2008)'
_computing_structure_refinement 'SHELXTL (Sheldrick, 2008)'
_computing_structure_solution 'SHELXTL (Sheldrick, 2008)'
_diffrn_ambient_temperature 298(2)
_diffrn_measured_fraction_theta_full 0.997
_diffrn_measured_fraction_theta_max 0.997
_diffrn_measurement_device_type 'Bruker SMART CCD area-detector'
_diffrn_measurement_method \w
_diffrn_radiation_monochromator graphite
_diffrn_radiation_source 'fine-focus sealed tube'
_diffrn_radiation_type MoK\a
_diffrn_radiation_wavelength 0.71073
_diffrn_reflns_av_R_equivalents 0.0250
_diffrn_reflns_av_sigmaI/netI 0.0282
_diffrn_reflns_limit_h_max 15
_diffrn_reflns_limit_h_min -16
_diffrn_reflns_limit_k_max 13
_diffrn_reflns_limit_k_min -16
_diffrn_reflns_limit_l_max 10
_diffrn_reflns_limit_l_min -10
_diffrn_reflns_number 8319
_diffrn_reflns_theta_full 27.00
_diffrn_reflns_theta_max 27.00
_diffrn_reflns_theta_min 1.57
_diffrn_standards_number 0
_exptl_absorpt_coefficient_mu 3.173
_exptl_absorpt_correction_T_max 0.5420
_exptl_absorpt_correction_T_min 0.4813
_exptl_absorpt_correction_type multi-scan
_exptl_absorpt_process_details '(SADABS; Bruker, 2001)'
_exptl_crystal_colour colourless
_exptl_crystal_density_diffrn 1.629
_exptl_crystal_density_method 'not measured'
_exptl_crystal_description Block
_exptl_crystal_F_000 672
_exptl_crystal_size_max 0.27
_exptl_crystal_size_mid 0.25
_exptl_crystal_size_min 0.22
_refine_diff_density_max 0.520
_refine_diff_density_min -0.650
_refine_ls_extinction_coef 0.0155(8)
_refine_ls_extinction_expression Fc^*^=kFc[1+0.001xFc^2^\l^3^/sin(2\q)]^-1/4^
_refine_ls_extinction_method 'SHELXTL (Sheldrick, 2008)'
_refine_ls_goodness_of_fit_ref 1.029
_refine_ls_hydrogen_treatment mixed
_refine_ls_matrix_type full
_refine_ls_number_parameters 176
_refine_ls_number_reflns 2998
_refine_ls_number_restraints 1
_refine_ls_restrained_S_all 1.029
_refine_ls_R_factor_all 0.0512
_refine_ls_R_factor_gt 0.0329
_refine_ls_shift/su_max 0.001
_refine_ls_shift/su_max_lt 0.001
_refine_ls_shift/su_mean 0.000
_refine_ls_structure_factor_coef Fsqd
_refine_ls_weighting_details 'calc w=1/[\s^2^(Fo^2^)+(0.0266P)^2^+0.7889P] where P=(Fo^2^+2Fc^2^)/3'
_refine_ls_weighting_scheme calc
_refine_ls_wR_factor_gt 0.0703
_refine_ls_wR_factor_ref 0.0764
_reflns_number_gt 2235
_reflns_number_total 2998
_reflns_threshold_expression I>2\s(I)
_cod_data_source_file ci2833.cif
_cod_data_source_block I
_cod_depositor_comments
;
The following automatic conversions were performed:
'_symmetry_cell_setting' value 'Monoclinic' changed to 'monoclinic'
according to '/home/saulius/struct/CIF-dictionaries/cif_core.dic'
dictionary named 'cif_core.dic' version 2.4.1 from 2010-06-29.

Automatic conversion script
Id: cif_fix_enum 1527 2010-12-29 10:47:43Z saulius 

The following automatic conversions were performed:

'_symmetry_cell_setting' value 'Monoclinic' changed to 'monoclinic'
according to /home/saulius/struct/CIF-dictionaries/cif_core.dic
dictionary named 'cif_core.dic' version 2.4.1 from 2010-06-29.

Automatic conversion script
Id: cif_fix_values 1715 2011-07-08 13:25:40Z adriana 
;
_cod_original_sg_symbol_H-M 'P 21/c'
_cod_database_code 2222278
_cod_database_fobs_code 2222278

loop_
_symmetry_equiv_pos_as_xyz
'x, y, z'
'-x, y+1/2, -z+1/2'
'-x, -y, -z'
'x, -y-1/2, z-1/2'

loop_
_atom_site_type_symbol
_atom_site_label
_atom_site_fract_x
_atom_site_fract_y
_atom_site_fract_z
_atom_site_U_iso_or_equiv
_atom_site_adp_type
_atom_site_calc_flag
_atom_site_refinement_flags
_atom_site_occupancy
_atom_site_disorder_assembly
_atom_site_disorder_group
Br Br1 1.03493(2) 0.63367(3) 0.15480(4) 0.06855(15) Uani d . 1 . .
Cl Cl1 0.71461(6) 1.15851(6) 0.46918(11) 0.0757(3) Uani d . 1 . .
N N1 0.69113(14) 0.83453(15) 0.6106(2) 0.0358(4) Uani d . 1 . .
N N2 0.74414(15) 0.76627(15) 0.5225(2) 0.0378(4) Uani d D 1 . .
O O1 0.75662(14) 0.64019(12) 0.71573(18) 0.0477(4) Uani d . 1 . .
C C1 0.62315(16) 1.00731(17) 0.6291(3) 0.0342(5) Uani d . 1 . .
C C2 0.62851(18) 1.11440(19) 0.5940(3) 0.0433(6) Uani d . 1 . .
C C3 0.5678(2) 1.1884(2) 0.6563(3) 0.0542(7) Uani d . 1 . .
H H3 0.5732 1.2596 0.6310 0.065 Uiso calc R 1 . .
C C4 0.4996(2) 1.1563(2) 0.7553(3) 0.0572(7) Uani d . 1 . .
H H4 0.4581 1.2057 0.7970 0.069 Uiso calc R 1 . .
C C5 0.4924(2) 1.0510(2) 0.7933(3) 0.0523(7) Uani d . 1 . .
H H5 0.4459 1.0293 0.8607 0.063 Uiso calc R 1 . .
C C6 0.55369(18) 0.9775(2) 0.7319(3) 0.0429(6) Uani d . 1 . .
H H6 0.5487 0.9066 0.7596 0.052 Uiso calc R 1 . .
C C7 0.68317(17) 0.92838(18) 0.5560(3) 0.0367(5) Uani d . 1 . .
H H7 0.7159 0.9469 0.4686 0.044 Uiso calc R 1 . .
C C8 0.77228(16) 0.67075(17) 0.5825(2) 0.0336(5) Uani d . 1 . .
C C9 0.82605(15) 0.60205(17) 0.4763(2) 0.0319(5) Uani d . 1 . .
C C10 0.89265(16) 0.64395(18) 0.3775(3) 0.0359(5) Uani d . 1 . .
H H10 0.9036 0.7166 0.3742 0.043 Uiso calc R 1 . .
C C11 0.94190(17) 0.5767(2) 0.2851(3) 0.0395(5) Uani d . 1 . .
C C12 0.9267(2) 0.4693(2) 0.2864(3) 0.0487(6) Uani d . 1 . .
H H12 0.9603 0.4249 0.2225 0.058 Uiso calc R 1 . .
C C13 0.8606(2) 0.4287(2) 0.3844(3) 0.0498(6) Uani d . 1 . .
H H13 0.8490 0.3561 0.3859 0.060 Uiso calc R 1 . .
C C14 0.81123(18) 0.49435(18) 0.4804(3) 0.0411(5) Uani d . 1 . .
H H14 0.7679 0.4658 0.5479 0.049 Uiso calc R 1 . .
H H2 0.749(2) 0.784(2) 0.4206(17) 0.080 Uiso d D 1 . .

loop_
_atom_site_aniso_label
_atom_site_aniso_U_11
_atom_site_aniso_U_22
_atom_site_aniso_U_33
_atom_site_aniso_U_12
_atom_site_aniso_U_13
_atom_site_aniso_U_23
Br1 0.0647(2) 0.0867(3) 0.0630(2) 0.00759(16) 0.03940(15) 0.00891(15)
Cl1 0.0682(5) 0.0610(5) 0.1056(6) 0.0046(4) 0.0393(4) 0.0307(4)
N1 0.0373(10) 0.0395(11) 0.0326(9) 0.0065(8) 0.0121(8) -0.0033(8)
N2 0.0477(11) 0.0400(11) 0.0292(9) 0.0105(9) 0.0168(8) 0.0004(8)
O1 0.0696(12) 0.0445(10) 0.0339(8) 0.0059(8) 0.0236(8) 0.0038(7)
C1 0.0307(11) 0.0393(12) 0.0322(11) 0.0033(9) 0.0031(9) -0.0017(9)
C2 0.0375(12) 0.0439(14) 0.0487(14) 0.0022(10) 0.0063(10) 0.0019(10)
C3 0.0551(15) 0.0383(14) 0.0686(18) 0.0081(12) 0.0063(14) -0.0028(12)
C4 0.0551(16) 0.0562(17) 0.0609(17) 0.0170(13) 0.0102(14) -0.0140(13)
C5 0.0474(14) 0.0642(18) 0.0484(15) 0.0073(13) 0.0175(12) -0.0042(13)
C6 0.0429(13) 0.0435(14) 0.0443(13) 0.0035(11) 0.0127(11) -0.0016(11)
C7 0.0383(12) 0.0423(14) 0.0314(11) 0.0033(10) 0.0114(9) 0.0015(10)
C8 0.0352(11) 0.0369(12) 0.0300(11) 0.0002(9) 0.0096(9) -0.0022(9)
C9 0.0297(11) 0.0382(12) 0.0280(10) 0.0051(9) 0.0049(8) 0.0002(9)
C10 0.0369(12) 0.0392(12) 0.0329(11) 0.0027(10) 0.0088(9) -0.0006(9)
C11 0.0341(11) 0.0526(15) 0.0336(11) 0.0064(10) 0.0112(9) 0.0018(10)
C12 0.0508(14) 0.0518(16) 0.0450(14) 0.0149(12) 0.0119(11) -0.0089(12)
C13 0.0573(15) 0.0353(13) 0.0576(15) 0.0054(12) 0.0114(12) -0.0040(11)
C14 0.0410(13) 0.0413(14) 0.0427(13) 0.0021(10) 0.0120(10) 0.0025(10)

loop_
_atom_type_symbol
_atom_type_description
_atom_type_scat_dispersion_real
_atom_type_scat_dispersion_imag
_atom_type_scat_source
C C 0.0033 0.0016 'International Tables Vol C Tables 4.2.6.8 and 6.1.1.4'
H H 0.0000 0.0000 'International Tables Vol C Tables 4.2.6.8 and 6.1.1.4'
N N 0.0061 0.0033 'International Tables Vol C Tables 4.2.6.8 and 6.1.1.4'
O O 0.0106 0.0060 'International Tables Vol C Tables 4.2.6.8 and 6.1.1.4'
Cl Cl 0.1484 0.1585 'International Tables Vol C Tables 4.2.6.8 and 6.1.1.4'
Br Br -0.2901 2.4595 'International Tables Vol C Tables 4.2.6.8 and 6.1.1.4'

loop_
_geom_angle_atom_site_label_1
_geom_angle_atom_site_label_2
_geom_angle_atom_site_label_3
_geom_angle_site_symmetry_1
_geom_angle_site_symmetry_3
_geom_angle
_geom_angle_publ_flag
C7 N1 N2 . . 114.24(17) ?
C8 N2 N1 . . 119.58(17) ?
C8 N2 H2 . . 122(2) ?
N1 N2 H2 . . 118(2) ?
C2 C1 C6 . . 116.9(2) ?
C2 C1 C7 . . 122.0(2) ?
C6 C1 C7 . . 121.1(2) ?
C3 C2 C1 . . 122.1(2) ?
C3 C2 Cl1 . . 118.1(2) ?
C1 C2 Cl1 . . 119.79(18) ?
C4 C3 C2 . . 119.6(2) ?
C4 C3 H3 . . 120.2 ?
C2 C3 H3 . . 120.2 ?
C3 C4 C5 . . 120.1(2) ?
C3 C4 H4 . . 120.0 ?
C5 C4 H4 . . 120.0 ?
C4 C5 C6 . . 120.2(2) ?
C4 C5 H5 . . 119.9 ?
C6 C5 H5 . . 119.9 ?
C5 C6 C1 . . 121.3(2) ?
C5 C6 H6 . . 119.4 ?
C1 C6 H6 . . 119.4 ?
N1 C7 C1 . . 120.54(19) ?
N1 C7 H7 . . 119.7 ?
C1 C7 H7 . . 119.7 ?
O1 C8 N2 . . 123.53(19) ?
O1 C8 C9 . . 121.02(19) ?
N2 C8 C9 . . 115.44(18) ?
C14 C9 C10 . . 119.6(2) ?
C14 C9 C8 . . 118.69(19) ?
C10 C9 C8 . . 121.7(2) ?
C11 C10 C9 . . 119.2(2) ?
C11 C10 H10 . . 120.4 ?
C9 C10 H10 . . 120.4 ?
C10 C11 C12 . . 121.8(2) ?
C10 C11 Br1 . . 119.05(18) ?
C12 C11 Br1 . . 119.17(17) ?
C11 C12 C13 . . 118.6(2) ?
C11 C12 H12 . . 120.7 ?
C13 C12 H12 . . 120.7 ?
C12 C13 C14 . . 120.8(2) ?
C12 C13 H13 . . 119.6 ?
C14 C13 H13 . . 119.6 ?
C9 C14 C13 . . 120.0(2) ?
C9 C14 H14 . . 120.0 ?
C13 C14 H14 . . 120.0 ?

loop_
_geom_bond_atom_site_label_1
_geom_bond_atom_site_label_2
_geom_bond_site_symmetry_2
_geom_bond_distance
_geom_bond_publ_flag
Br1 C11 . 1.892(2) ?
Cl1 C2 . 1.738(2) ?
N1 C7 . 1.270(3) ?
N1 N2 . 1.386(2) ?
N2 C8 . 1.339(3) ?
N2 H2 . 0.893(10) ?
O1 C8 . 1.226(2) ?
C1 C2 . 1.388(3) ?
C1 C6 . 1.393(3) ?
C1 C7 . 1.459(3) ?
C2 C3 . 1.378(3) ?
C3 C4 . 1.366(4) ?
C3 H3 . 0.93 ?
C4 C5 . 1.374(4) ?
C4 H4 . 0.93 ?
C5 C6 . 1.376(3) ?
C5 H5 . 0.93 ?
C6 H6 . 0.93 ?
C7 H7 . 0.93 ?
C8 C9 . 1.491(3) ?
C9 C14 . 1.376(3) ?
C9 C10 . 1.392(3) ?
C10 C11 . 1.372(3) ?
C10 H10 . 0.93 ?
C11 C12 . 1.372(4) ?
C12 C13 . 1.376(4) ?
C12 H12 . 0.93 ?
C13 C14 . 1.379(3) ?
C13 H13 . 0.93 ?
C14 H14 . 0.93 ?

loop_
_geom_hbond_atom_site_label_D
_geom_hbond_atom_site_label_H
_geom_hbond_atom_site_label_A
_geom_hbond_site_symmetry_A
_geom_hbond_distance_DH
_geom_hbond_distance_HA
_geom_hbond_distance_DA
_geom_hbond_angle_DHA
N2 H2 O1 4_575 0.890(10) 1.980(10) 2.854(2) 165(3)

loop_
_cod_related_entry_id
_cod_related_entry_database
_cod_related_entry_code
1 ChemSpider 7919792
